data_4518869
loop_
_publ_author_name
'Hong, Anh N.'
'Yang, Huajun'
'Li, Tong'
'Wang, Yong'
'Wang, Yanxiang'
'Jia, Xiaoxia'
'Zhou, Angel'
'Kusumoputro, Emily'
'Li, Jinping'
'Bu, Xianhui'
'Feng, Pingyun'

_publ_section_title
;
 Pore-Space Partition and Optimization for Propane-Selective
 High-Performance Propane/Propylene Separation
;
_journal_name_full 'ACS Applied Materials &amp; Interfaces'
_journal_paper_doi 10.1021/acsami.1c10391
_journal_year 2021
_chemical_formula_sum 'C54 H30 Co1.98 N6 O13 V1.02'
_chemical_formula_weight 1139.48
_space_group_crystal_system hexagonal
_space_group_IT_number 194
_space_group_name_Hall '-P 6c 2c'
_space_group_name_H-M_alt 'P 63/m m c'
_atom_sites_solution_hydrogens geom
_audit_creation_method SHELXL-2014/7
_cell_angle_alpha 90
_cell_angle_beta 90
_cell_angle_gamma 120
_cell_formula_units_Z 2
_cell_length_a 16.799(5)
_cell_length_b 16.799(5)
_cell_length_c 20.706(7)
_cell_measurement_reflns_used 1427
_cell_measurement_temperature 296(2)
_cell_measurement_theta_max 34.706
_cell_measurement_theta_min 4.818
_cell_volume 5061(3)
_computing_structure_refinement 'SHELXL-2014/7 (Sheldrick, 2014)'
_diffrn_ambient_temperature 296(2)
_diffrn_measured_fraction_theta_full 1.000
_diffrn_measured_fraction_theta_max 1.000
_diffrn_measurement_device_type 'Bruker APEX-II CCD'
_diffrn_radiation_type MoK\a
_diffrn_radiation_wavelength 0.71073
_diffrn_reflns_av_R_equivalents 0.1146
_diffrn_reflns_av_unetI/netI 0.0367
_diffrn_reflns_Laue_measured_fraction_full 1.000
_diffrn_reflns_Laue_measured_fraction_max 1.000
_diffrn_reflns_limit_h_max 15
_diffrn_reflns_limit_h_min -17
_diffrn_reflns_limit_k_max 14
_diffrn_reflns_limit_k_min -17
_diffrn_reflns_limit_l_max 21
_diffrn_reflns_limit_l_min -21
_diffrn_reflns_number 21932
_diffrn_reflns_point_group_measured_fraction_full 1.000
_diffrn_reflns_point_group_measured_fraction_max 1.000
_diffrn_reflns_theta_full 22.007
_diffrn_reflns_theta_max 22.007
_diffrn_reflns_theta_min 1.400
_exptl_absorpt_coefficient_mu 0.449
_exptl_crystal_colour deep-red
_exptl_crystal_density_diffrn 0.748
_exptl_crystal_description Hexagonal
_exptl_crystal_F_000 1154
_refine_diff_density_max 0.894
_refine_diff_density_min -0.918
_refine_diff_density_rms 0.092
_refine_ls_extinction_method none
_refine_ls_goodness_of_fit_ref 1.096
_refine_ls_hydrogen_treatment constr
_refine_ls_matrix_type full
_refine_ls_number_parameters 61
_refine_ls_number_reflns 1212
_refine_ls_number_restraints 0
_refine_ls_restrained_S_all 1.096
_refine_ls_R_factor_all 0.1133
_refine_ls_R_factor_gt 0.0905
_refine_ls_shift/su_max 0.000
_refine_ls_shift/su_mean 0.000
_refine_ls_structure_factor_coef Fsqd
_refine_ls_weighting_details 'w=1/[\s^2^(Fo^2^)+(0.1072P)^2^+27.8844P] where P=(Fo^2^+2Fc^2^)/3'
_refine_ls_weighting_scheme calc
_refine_ls_wR_factor_gt 0.2327
_refine_ls_wR_factor_ref 0.2513
_reflns_Friedel_coverage 0.000
_reflns_number_gt 931
_reflns_number_total 1212
_reflns_threshold_expression 'I > 2\s(I)'
_cod_data_source_file am1c10391_si_002.cif
_cod_data_source_block CPM-734t
_cod_original_cell_volume 5060(3)
_cod_database_code 4518869
_shelx_shelxl_version_number 2014/7
_shelx_space_group_comment
;
The symmetry employed for this shelxl refinement is uniquely defined
by the following loop, which should always be used as a source of
symmetry information in preference to the above space-group names.
They are only intended as comments.
;

loop_
_space_group_symop_operation_xyz
'x, y, z'
'-y, x-y, z'
'-x+y, -x, z'
'-x, -y, z+1/2'
'y, -x+y, z+1/2'
'x-y, x, z+1/2'
'y, x, -z'
'x-y, -y, -z'
'-x, -x+y, -z'
'-y, -x, -z+1/2'
'-x+y, y, -z+1/2'
'x, x-y, -z+1/2'
'-x, -y, -z'
'y, -x+y, -z'
'x-y, x, -z'
'x, y, -z-1/2'
'-y, x-y, -z-1/2'
'-x+y, -x, -z-1/2'
'-y, -x, z'
'-x+y, y, z'
'x, x-y, z'
'y, x, z-1/2'
'x-y, -y, z-1/2'
'-x, -x+y, z-1/2'

loop_
_atom_site_label
_atom_site_type_symbol
_atom_site_fract_x
_atom_site_fract_y
_atom_site_fract_z
_atom_site_U_iso_or_equiv
_atom_site_adp_type
_atom_site_occupancy
_atom_site_site_symmetry_order
_atom_site_calc_flag
_atom_site_refinement_flags_posn
_atom_site_refinement_flags_adp
_atom_site_refinement_flags_occupancy
_atom_site_disorder_assembly
_atom_site_disorder_group
Co01 Co 0.73397(6) 0.46793(12) 0.2500 0.0342(8) Uani 0.66(6) 4 d S T P . .
V01 V 0.73397(6) 0.46793(12) 0.2500 0.0342(8) Uani 0.34(6) 4 d S T P . .
O1 O 0.6667 0.3333 0.2500 0.034(4) Uani 1 12 d S T P . .
O11 O 0.8223(3) 0.4771(3) 0.3193(3) 0.0629(18) Uani 1 1 d . . . . .
N21 N 0.8092(4) 0.6185(7) 0.2500 0.074(5) Uani 1 4 d S T P . .
N22 N 1.0469(4) 0.9531(4) 0.2500 0.118(8) Uani 1 4 d S T P . .
C11 C 0.8442(7) 0.4221(3) 0.3413(5) 0.049(3) Uiso 1 2 d S . P . .
C12 C 0.9051(11) 0.4525(5) 0.4012(7) 0.098(5) Uiso 1 2 d S . P . .
C13 C 0.9305(10) 0.5337(10) 0.4269(7) 0.156(6) Uiso 1 1 d . . . . .
H13 H 0.8957 0.5557 0.4070 0.188 Uiso 1 1 calc R U . . .
C14 C 1.0000 0.5382(8) 0.5000 0.100(5) Uiso 1 2 d S . P . .
C15 C 1.0120(15) 0.6130(14) 0.5282(8) 0.094(6) Uiso 0.5 1 d . . P . .
H15 H 0.9915 0.6545 0.5216 0.113 Uiso 0.5 1 calc R U P . .
C21 C 0.7662(7) 0.6656(7) 0.2500 0.102(6) Uani 1 2 d S T P . .
H21 H 0.7023 0.6334 0.2500 0.123 Uiso 1 2 calc R U P . .
C22 C 0.8107(7) 0.7596(7) 0.2500 0.115(7) Uani 1 2 d S T P . .
H22 H 0.7769 0.7897 0.2500 0.138 Uiso 1 2 calc R U P . .
C23 C 0.9047(5) 0.8094(10) 0.2500 0.099(8) Uani 1 4 d S T P . .
C24 C 0.9551(5) 0.9102(10) 0.2500 0.101(9) Uani 1 4 d S T P . .

loop_
_atom_site_aniso_label
_atom_site_aniso_U_11
_atom_site_aniso_U_22
_atom_site_aniso_U_33
_atom_site_aniso_U_23
_atom_site_aniso_U_13
_atom_site_aniso_U_12
Co01 0.0216(9) 0.0231(12) 0.0584(13) 0.000 0.000 0.0115(6)
V01 0.0216(9) 0.0231(12) 0.0584(13) 0.000 0.000 0.0115(6)
O1 0.039(6) 0.039(6) 0.023(7) 0.000 0.000 0.020(3)
O11 0.057(3) 0.045(3) 0.084(4) -0.031(3) -0.039(3) 0.024(3)
N21 0.022(5) 0.016(6) 0.181(16) 0.000 0.000 0.008(3)
N22 0.019(5) 0.019(5) 0.31(3) 0.000 0.000 0.008(6)
C21 0.023(6) 0.023(6) 0.26(2) 0.000 0.000 0.009(5)
C22 0.020(6) 0.017(6) 0.30(2) 0.000 0.000 0.007(5)
C23 0.022(6) 0.014(8) 0.26(3) 0.000 0.000 0.007(4)
C24 0.020(6) 0.019(8) 0.26(3) 0.000 0.000 0.010(4)

loop_
_atom_type_symbol
_atom_type_description
_atom_type_scat_dispersion_real
_atom_type_scat_dispersion_imag
_atom_type_scat_source
C C 0.0033 0.0016 'International Tables Vol C Tables 4.2.6.8 and 6.1.1.4'
H H 0.0000 0.0000 'International Tables Vol C Tables 4.2.6.8 and 6.1.1.4'
Co Co 0.3494 0.9721 'International Tables Vol C Tables 4.2.6.8 and 6.1.1.4'
N N 0.0061 0.0033 'International Tables Vol C Tables 4.2.6.8 and 6.1.1.4'
O O 0.0106 0.0060 'International Tables Vol C Tables 4.2.6.8 and 6.1.1.4'
V V 0.3005 0.5294 'International Tables Vol C Tables 4.2.6.8 and 6.1.1.4'

loop_
_geom_angle_atom_site_label_1
_geom_angle_atom_site_label_2
_geom_angle_atom_site_label_3
_geom_angle
_geom_angle_site_symmetry_1
_geom_angle_site_symmetry_3
_geom_angle_publ_flag
O1 Co01 O11 93.82(14) . 11_655 ?
O1 Co01 O11 93.82(14) . 20_655 ?
O11 Co01 O11 90.9(3) 11_655 20_655 ?
O1 Co01 O11 93.82(14) . 16_556 ?
O11 Co01 O11 88.6(3) 11_655 16_556 ?
O11 Co01 O11 172.4(3) 20_655 16_556 ?
O1 Co01 O11 93.82(14) . . ?
O11 Co01 O11 172.4(3) 11_655 . ?
O11 Co01 O11 88.6(3) 20_655 . ?
O11 Co01 O11 90.9(3) 16_556 . ?
O1 Co01 N21 180.0 . . ?
O11 Co01 N21 86.18(14) 11_655 . ?
O11 Co01 N21 86.18(14) 20_655 . ?
O11 Co01 N21 86.18(14) 16_556 . ?
O11 Co01 N21 86.18(14) . . ?
V01 O1 Co01 0.0 3_665 3_665 ?
V01 O1 V01 120.000(1) 3_665 2_655 ?
Co01 O1 V01 120.000(1) 3_665 2_655 ?
V01 O1 Co01 120.0 3_665 2_655 ?
Co01 O1 Co01 120.000(1) 3_665 2_655 ?
V01 O1 Co01 0.0 2_655 2_655 ?
V01 O1 Co01 120.0 3_665 . ?
Co01 O1 Co01 120.0 3_665 . ?
V01 O1 Co01 120.0 2_655 . ?
Co01 O1 Co01 120.0 2_655 . ?
C11 O11 Co01 133.4(5) . . ?
C21 N21 C21 117.0(12) 20_655 . ?
C21 N21 Co01 121.5(6) 20_655 . ?
C21 N21 Co01 121.5(6) . . ?
C24 N22 C24 115.7(15) 2_765 . ?
O11 C11 O11 126.6(9) . 21 ?
O11 C11 C12 116.7(5) . . ?
O11 C11 C12 116.7(5) 21 . ?
C13 C12 C13 121.1(19) . 21 ?
C13 C12 C11 119.4(10) . . ?
C13 C12 C11 119.4(10) 21 . ?
C12 C13 C15 146.4(18) . 9_766 ?
C12 C13 H13 106.8 . . ?
C15 C13 H13 106.8 9_766 . ?
C14 C14 C15 152.2(8) 13_766 . ?
C14 C14 C15 152.2(8) 13_766 9_766 ?
C15 C14 C15 55.6(16) . 9_766 ?
C14 C14 C13 105.6(6) 13_766 9_766 ?
C15 C14 C13 48.1(9) . 9_766 ?
C15 C14 C13 101.0(12) 9_766 9_766 ?
C14 C15 C13 88.1(13) . 9_766 ?
C14 C15 H15 135.9 . . ?
C13 C15 H15 135.9 9_766 . ?
N21 C21 C22 123.3(10) . . ?
N21 C21 H21 118.4 . . ?
C22 C21 H21 118.4 . . ?
C21 C22 C23 120.2(10) . . ?
C21 C22 H22 119.9 . . ?
C23 C22 H22 119.9 . . ?
C22 C23 C22 116.0(13) . 20_655 ?
C22 C23 C24 122.0(7) . . ?
C22 C23 C24 122.0(7) 20_655 . ?
N22 C24 N22 124.3(15) 3_675 . ?
N22 C24 C23 117.9(8) 3_675 . ?
N22 C24 C23 117.9(8) . . ?

loop_
_geom_bond_atom_site_label_1
_geom_bond_atom_site_label_2
_geom_bond_distance
_geom_bond_site_symmetry_2
_geom_bond_publ_flag
Co01 O1 1.9582(18) . ?
Co01 O11 2.013(5) 11_655 ?
Co01 O11 2.013(5) 20_655 ?
Co01 O11 2.013(5) 16_556 ?
Co01 O11 2.013(5) . ?
Co01 N21 2.190(11) . ?
O1 V01 1.9582(18) 3_665 ?
O1 Co01 1.9582(18) 3_665 ?
O1 V01 1.9582(18) 2_655 ?
O1 Co01 1.9582(18) 2_655 ?
O11 C11 1.241(6) . ?
N21 C21 1.311(12) 20_655 ?
N21 C21 1.311(12) . ?
N22 C24 1.336(9) 2_765 ?
N22 C24 1.336(9) . ?
C11 O11 1.241(6) 21 ?
C11 C12 1.523(18) . ?
C12 C13 1.321(15) . ?
C12 C13 1.321(15) 21 ?
C13 C15 1.41(2) 9_766 ?
C13 H13 0.9300 . ?
C14 C14 1.28(3) 13_766 ?
C14 C15 1.306(19) . ?
C14 C15 1.306(19) 9_766 ?
C14 C13 1.889(16) 9_766 ?
C15 C13 1.41(2) 9_766 ?
C15 H15 0.9300 . ?
C21 C22 1.368(15) . ?
C21 H21 0.9300 . ?
C22 C23 1.369(13) . ?
C22 H22 0.9300 . ?
C23 C22 1.369(13) 20_655 ?
C23 C24 1.47(2) . ?
C24 N22 1.336(9) 3_675 ?
